data_2241436
loop_
_publ_author_name
'Liang, Ying'
'Shi, Li-Qiao'
'Yang, Zi-Wen'

_publ_section_title
;
 Crystal structure of
 <i>N</i>-{4-[(6-chloropyridin-3-yl)methoxy]phenyl}-2,6-difluorobenzamide
;
_journal_coeditor_code SJ5486
_journal_issue 1
_journal_name_full 'Acta Crystallographica Section E'
_journal_page_first 60
_journal_page_last 62
_journal_paper_doi 10.1107/S2056989015023701
_journal_volume 72
_journal_year 2016
_chemical_formula_iupac 'C19 H13 Cl F2 N2 O2'
_chemical_formula_moiety 'C19 H13 Cl F2 N2 O2'
_chemical_formula_sum 'C19 H13 Cl F2 N2 O2'
_chemical_formula_weight 374.76
_chemical_name_common C~19~H~13~Cl~F~2~N~2~O~2
_chemical_name_systematic
;
<i>N</i>-{4-[(6-Chloropyridin-3-yl)methoxy]phenyl}-2,6-difluorobenzamide
;
_space_group_IT_number 2
_symmetry_cell_setting triclinic
_symmetry_space_group_name_Hall '-P 1'
_symmetry_space_group_name_H-M 'P -1'
_atom_sites_solution_hydrogens geom
_atom_sites_solution_primary direct
_atom_sites_solution_secondary difmap
_cell_angle_alpha 61.939(2)
_cell_angle_beta 77.597(2)
_cell_angle_gamma 69.636(2)
_cell_formula_units_Z 2
_cell_length_a 8.8173(11)
_cell_length_b 10.7036(13)
_cell_length_c 10.8452(14)
_cell_measurement_reflns_used 2810
_cell_measurement_temperature 298(2)
_cell_measurement_theta_max 28.29
_cell_measurement_theta_min 2.25
_cell_volume 845.15(18)
_computing_cell_refinement
;
SAINT (Bruker, 2000)
;
_computing_data_collection
;
SMART (Bruker, 2000)
;
_computing_data_reduction
;
SAINT (Bruker, 2000)
;
_computing_molecular_graphics
;
SHELXTL (Sheldrick, 2008) and Mercury (Macrae <i>et al.</i>,
2008)
;
_computing_publication_material
;
SHELXTL (Sheldrick, 2008)
;
_computing_structure_refinement
;
SHELXL97 (Sheldrick, 2008)
;
_computing_structure_solution
;
SHELXS97 (Sheldrick, 2008)
;
_diffrn_ambient_temperature 298(2)
_diffrn_measured_fraction_theta_full 0.986
_diffrn_measured_fraction_theta_max 0.986
_diffrn_measurement_device_type 'Bruker SMART APEX CCD area-detector'
_diffrn_measurement_method '\f and \w scans'
_diffrn_radiation_monochromator graphite
_diffrn_radiation_source 'fine-focus sealed tube'
_diffrn_radiation_type MoK\a
_diffrn_radiation_wavelength 0.71073
_diffrn_reflns_av_R_equivalents 0.0288
_diffrn_reflns_av_sigmaI/netI 0.0324
_diffrn_reflns_limit_h_max 10
_diffrn_reflns_limit_h_min -10
_diffrn_reflns_limit_k_max 13
_diffrn_reflns_limit_k_min -13
_diffrn_reflns_limit_l_max 13
_diffrn_reflns_limit_l_min -12
_diffrn_reflns_number 5474
_diffrn_reflns_theta_full 26.00
_diffrn_reflns_theta_max 26.00
_diffrn_reflns_theta_min 2.13
_diffrn_standards_number 0
_exptl_absorpt_coefficient_mu 0.263
_exptl_absorpt_correction_T_max 0.9742
_exptl_absorpt_correction_T_min 0.9591
_exptl_absorpt_correction_type multi-scan
_exptl_absorpt_process_details
;
(SADABS; Sheldrick, 2001)
;
_exptl_crystal_colour colorless
_exptl_crystal_density_diffrn 1.473
_exptl_crystal_density_method 'not measured'
_exptl_crystal_description block
_exptl_crystal_F_000 384
_exptl_crystal_size_max 0.16
_exptl_crystal_size_mid 0.12
_exptl_crystal_size_min 0.10
_refine_diff_density_max 0.207
_refine_diff_density_min -0.230
_refine_ls_extinction_expression Fc^*^=kFc[1+0.001xFc^2^\l^3^/sin(2\q)]^-1/4^
_refine_ls_extinction_method none
_refine_ls_goodness_of_fit_ref 1.061
_refine_ls_hydrogen_treatment mixed
_refine_ls_matrix_type full
_refine_ls_number_parameters 239
_refine_ls_number_reflns 3271
_refine_ls_number_restraints 0
_refine_ls_restrained_S_all 1.061
_refine_ls_R_factor_all 0.0513
_refine_ls_R_factor_gt 0.0454
_refine_ls_shift/su_max 0.000
_refine_ls_shift/su_mean 0.000
_refine_ls_structure_factor_coef Fsqd
_refine_ls_weighting_details 'calc w=1/[\s^2^(Fo^2^)+(0.0526P)^2^+0.1960P] where P=(Fo^2^+2Fc^2^)/3'
_refine_ls_weighting_scheme calc
_refine_ls_wR_factor_gt 0.1114
_refine_ls_wR_factor_ref 0.1157
_reflns_number_gt 2886
_reflns_number_total 3271
_reflns_threshold_expression I>2\s(I)
_cod_data_source_file sj5486sup1.cif
_cod_data_source_block I
_cod_depositor_comments
;Adding full bibliography for 2241436.cif.

 Adding full bibliography for 2241436.cif.
;
_cod_database_code 2241436
_cod_database_fobs_code 2241436

loop_
_symmetry_equiv_pos_as_xyz
'x, y, z'
'-x, -y, -z'

loop_
_atom_site_type_symbol
_atom_site_label
_atom_site_fract_x
_atom_site_fract_y
_atom_site_fract_z
_atom_site_U_iso_or_equiv
_atom_site_adp_type
_atom_site_calc_flag
_atom_site_refinement_flags
_atom_site_occupancy
_atom_site_symmetry_multiplicity
C C1 0.7630(2) 0.2167(2) -0.02643(18) 0.0427(4) Uani d . 1 1
C C2 0.8270(2) 0.1167(2) -0.08394(19) 0.0478(4) Uani d . 1 1
C C3 0.9422(3) 0.1317(3) -0.1918(2) 0.0611(6) Uani d . 1 1
H H3 0.9816 0.0618 -0.2276 0.073 Uiso calc R 1 1
C C4 0.9982(3) 0.2526(3) -0.2461(2) 0.0706(7) Uani d . 1 1
H H4 1.0773 0.2644 -0.3195 0.085 Uiso calc R 1 1
C C5 0.9403(3) 0.3566(3) -0.1949(2) 0.0750(7) Uani d . 1 1
H H5 0.9787 0.4388 -0.2327 0.090 Uiso calc R 1 1
C C6 0.8239(3) 0.3360(2) -0.0861(2) 0.0602(5) Uani d . 1 1
C C7 0.6521(2) 0.1886(2) 0.10413(18) 0.0432(4) Uani d . 1 1
C C8 0.3644(2) 0.21024(17) 0.18987(17) 0.0391(4) Uani d . 1 1
C C9 0.3813(2) 0.1688(2) 0.32952(18) 0.0462(4) Uani d . 1 1
H H9 0.4817 0.1503 0.3590 0.055 Uiso calc R 1 1
C C10 0.2489(2) 0.1551(2) 0.42425(18) 0.0461(4) Uani d . 1 1
H H10 0.2609 0.1273 0.5176 0.055 Uiso calc R 1 1
C C11 0.0990(2) 0.18196(17) 0.38294(18) 0.0408(4) Uani d . 1 1
C C12 0.0809(2) 0.2233(2) 0.24416(19) 0.0470(4) Uani d . 1 1
H H12 -0.0198 0.2422 0.2149 0.056 Uiso calc R 1 1
C C13 0.2140(2) 0.2363(2) 0.14935(18) 0.0461(4) Uani d . 1 1
H H13 0.2019 0.2631 0.0563 0.055 Uiso calc R 1 1
C C14 -0.1851(2) 0.2030(2) 0.4525(2) 0.0497(5) Uani d . 1 1
H H14A -0.2488 0.1521 0.5341 0.060 Uiso calc R 1 1
H H14B -0.1861 0.1737 0.3806 0.060 Uiso calc R 1 1
C C15 -0.2607(2) 0.36755(19) 0.40005(18) 0.0414(4) Uani d . 1 1
C C16 -0.2680(2) 0.4370(2) 0.4829(2) 0.0498(5) Uani d . 1 1
H H16 -0.2264 0.3819 0.5710 0.060 Uiso calc R 1 1
C C17 -0.3362(2) 0.5864(2) 0.4347(2) 0.0506(5) Uani d . 1 1
H H17 -0.3418 0.6348 0.4885 0.061 Uiso calc R 1 1
C C18 -0.3961(2) 0.6622(2) 0.3043(2) 0.0479(4) Uani d . 1 1
C C19 -0.3260(2) 0.4551(2) 0.2721(2) 0.0503(5) Uani d . 1 1
H H19 -0.3230 0.4098 0.2161 0.060 Uiso calc R 1 1
Cl Cl1 -0.48341(8) 0.85162(6) 0.23999(7) 0.0783(2) Uani d . 1 1
F F1 0.77345(18) -0.00346(13) -0.02627(13) 0.0741(4) Uani d . 1 1
F F2 0.7661(2) 0.43493(16) -0.03160(16) 0.1031(6) Uani d . 1 1
N N1 0.49454(18) 0.22686(16) 0.08547(16) 0.0430(4) Uani d . 1 1
H H1 0.468(2) 0.265(2) -0.001(2) 0.052 Uiso d . 1 1
N N2 -0.3942(2) 0.60203(18) 0.22226(16) 0.0537(4) Uani d . 1 1
O O1 0.71012(17) 0.1345(2) 0.21658(15) 0.0727(5) Uani d . 1 1
O O2 -0.02172(15) 0.16015(14) 0.48849(13) 0.0495(3) Uani d . 1 1

loop_
_atom_site_aniso_label
_atom_site_aniso_U_11
_atom_site_aniso_U_22
_atom_site_aniso_U_33
_atom_site_aniso_U_12
_atom_site_aniso_U_13
_atom_site_aniso_U_23
C1 0.0410(9) 0.0482(10) 0.0375(9) -0.0112(8) -0.0013(7) -0.0189(8)
C2 0.0514(11) 0.0483(10) 0.0415(10) -0.0084(8) -0.0054(8) -0.0207(8)
C3 0.0524(12) 0.0763(15) 0.0463(11) 0.0010(11) -0.0033(9) -0.0335(11)
C4 0.0484(12) 0.116(2) 0.0456(12) -0.0288(13) 0.0066(9) -0.0342(13)
C5 0.0860(17) 0.1005(19) 0.0517(13) -0.0615(15) 0.0073(12) -0.0240(13)
C6 0.0785(15) 0.0630(13) 0.0489(11) -0.0310(11) 0.0043(10) -0.0278(10)
C7 0.0470(10) 0.0465(9) 0.0385(9) -0.0125(8) -0.0001(8) -0.0220(8)
C8 0.0434(9) 0.0330(8) 0.0364(9) -0.0069(7) 0.0014(7) -0.0159(7)
C9 0.0425(10) 0.0540(10) 0.0408(10) -0.0085(8) -0.0032(8) -0.0230(8)
C10 0.0508(11) 0.0483(10) 0.0347(9) -0.0076(8) -0.0026(8) -0.0188(8)
C11 0.0453(10) 0.0322(8) 0.0391(9) -0.0062(7) 0.0016(7) -0.0160(7)
C12 0.0423(10) 0.0523(10) 0.0444(10) -0.0092(8) -0.0041(8) -0.0219(9)
C13 0.0512(11) 0.0480(10) 0.0355(9) -0.0090(8) -0.0030(8) -0.0188(8)
C14 0.0457(10) 0.0462(10) 0.0515(11) -0.0141(8) 0.0055(8) -0.0194(9)
C15 0.0353(9) 0.0447(9) 0.0424(9) -0.0120(7) 0.0045(7) -0.0198(8)
C16 0.0479(11) 0.0540(11) 0.0457(10) -0.0101(8) -0.0079(8) -0.0214(9)
C17 0.0483(11) 0.0552(11) 0.0573(12) -0.0160(9) 0.0002(9) -0.0321(10)
C18 0.0379(9) 0.0427(9) 0.0550(11) -0.0123(7) 0.0062(8) -0.0179(9)
C19 0.0544(11) 0.0524(11) 0.0444(10) -0.0118(9) 0.0011(8) -0.0254(9)
Cl1 0.0732(4) 0.0415(3) 0.0948(5) -0.0080(2) 0.0032(3) -0.0186(3)
F1 0.1111(11) 0.0569(7) 0.0632(8) -0.0301(7) 0.0031(7) -0.0322(6)
F2 0.1807(18) 0.0716(9) 0.0786(10) -0.0650(11) 0.0283(10) -0.0444(8)
N1 0.0453(9) 0.0451(8) 0.0327(8) -0.0082(6) -0.0008(6) -0.0161(7)
N2 0.0541(10) 0.0527(9) 0.0428(9) -0.0079(7) -0.0019(7) -0.0173(7)
O1 0.0500(8) 0.1190(14) 0.0444(8) -0.0210(9) -0.0008(7) -0.0348(9)
O2 0.0436(7) 0.0507(7) 0.0411(7) -0.0063(6) 0.0034(5) -0.0170(6)

loop_
_atom_type_symbol
_atom_type_description
_atom_type_scat_dispersion_real
_atom_type_scat_dispersion_imag
_atom_type_scat_source
C C 0.0033 0.0016 'International Tables Vol C Tables 4.2.6.8 and 6.1.1.4'
H H 0.0000 0.0000 'International Tables Vol C Tables 4.2.6.8 and 6.1.1.4'
N N 0.0061 0.0033 'International Tables Vol C Tables 4.2.6.8 and 6.1.1.4'
O O 0.0106 0.0060 'International Tables Vol C Tables 4.2.6.8 and 6.1.1.4'
F F 0.0171 0.0103 'International Tables Vol C Tables 4.2.6.8 and 6.1.1.4'
Cl Cl 0.1484 0.1585 'International Tables Vol C Tables 4.2.6.8 and 6.1.1.4'

loop_
_geom_angle_atom_site_label_1
_geom_angle_atom_site_label_2
_geom_angle_atom_site_label_3
_geom_angle
C6 C1 C2 115.21(17)
C6 C1 C7 121.35(16)
C2 C1 C7 122.93(16)
F1 C2 C3 119.06(18)
F1 C2 C1 117.06(16)
C3 C2 C1 123.86(19)
C2 C3 C4 118.0(2)
C2 C3 H3 121.0
C4 C3 H3 121.0
C3 C4 C5 121.5(2)
C3 C4 H4 119.3
C5 C4 H4 119.3
C4 C5 C6 118.1(2)
C4 C5 H5 121.0
C6 C5 H5 121.0
F2 C6 C1 116.98(18)
F2 C6 C5 119.7(2)
C1 C6 C5 123.4(2)
O1 C7 N1 125.21(17)
O1 C7 C1 118.93(16)
N1 C7 C1 115.86(15)
C13 C8 C9 118.73(16)
C13 C8 N1 117.80(15)
C9 C8 N1 123.47(16)
C10 C9 C8 119.84(17)
C10 C9 H9 120.1
C8 C9 H9 120.1
C11 C10 C9 121.11(16)
C11 C10 H10 119.4
C9 C10 H10 119.4
O2 C11 C10 115.23(15)
O2 C11 C12 125.25(16)
C10 C11 C12 119.49(16)
C11 C12 C13 119.36(17)
C11 C12 H12 120.3
C13 C12 H12 120.3
C8 C13 C12 121.47(16)
C8 C13 H13 119.3
C12 C13 H13 119.3
O2 C14 C15 111.33(15)
O2 C14 H14A 109.4
C15 C14 H14A 109.4
O2 C14 H14B 109.4
C15 C14 H14B 109.4
H14A C14 H14B 108.0
C19 C15 C16 116.97(17)
C19 C15 C14 122.83(17)
C16 C15 C14 120.19(16)
C17 C16 C15 119.99(17)
C17 C16 H16 120.0
C15 C16 H16 120.0
C16 C17 C18 117.59(17)
C16 C17 H17 121.2
C18 C17 H17 121.2
N2 C18 C17 124.97(17)
N2 C18 Cl1 116.22(15)
C17 C18 Cl1 118.81(15)
N2 C19 C15 124.31(17)
N2 C19 H19 117.8
C15 C19 H19 117.8
C7 N1 C8 127.66(15)
C7 N1 H1 116.4(13)
C8 N1 H1 115.9(13)
C18 N2 C19 116.17(17)
C11 O2 C14 118.83(14)

loop_
_geom_bond_atom_site_label_1
_geom_bond_atom_site_label_2
_geom_bond_distance
C1 C6 1.374(3)
C1 C2 1.382(2)
C1 C7 1.504(2)
C2 F1 1.344(2)
C2 C3 1.361(3)
C3 C4 1.366(3)
C3 H3 0.9300
C4 C5 1.368(4)
C4 H4 0.9300
C5 C6 1.374(3)
C5 H5 0.9300
C6 F2 1.347(2)
C7 O1 1.217(2)
C7 N1 1.336(2)
C8 C13 1.381(3)
C8 C9 1.390(2)
C8 N1 1.423(2)
C9 C10 1.379(2)
C9 H9 0.9300
C10 C11 1.378(3)
C10 H10 0.9300
C11 O2 1.377(2)
C11 C12 1.383(2)
C12 C13 1.384(2)
C12 H12 0.9300
C13 H13 0.9300
C14 O2 1.432(2)
C14 C15 1.508(2)
C14 H14A 0.9700
C14 H14B 0.9700
C15 C19 1.371(3)
C15 C16 1.391(2)
C16 C17 1.368(3)
C16 H16 0.9300
C17 C18 1.372(3)
C17 H17 0.9300
C18 N2 1.316(2)
C18 Cl1 1.7328(19)
C19 N2 1.345(2)
C19 H19 0.9300
N1 H1 0.88(2)

loop_
_geom_hbond_atom_site_label_D
_geom_hbond_atom_site_label_H
_geom_hbond_atom_site_label_A
_geom_hbond_site_symmetry_A
_geom_hbond_distance_DH
_geom_hbond_distance_HA
_geom_hbond_distance_DA
_geom_hbond_angle_DHA
C9 H9 O1 . 0.93 2.27 2.863(2) 121.2
N1 H1 N2 2_565 0.88(2) 2.24(2) 3.109(2) 170.6(18)
C19 H19 F2 1_455 0.93 2.54 3.309(2) 139.9
C14 H14B O1 1_455 0.97 2.42 3.344(3) 159.7
C16 H16 Cg2 1_456 0.93 2.99 3.912(2) 173

loop_
_geom_torsion_atom_site_label_1
_geom_torsion_atom_site_label_2
_geom_torsion_atom_site_label_3
_geom_torsion_atom_site_label_4
_geom_torsion
C6 C1 C2 F1 178.43(17)
C7 C1 C2 F1 6.5(3)
C6 C1 C2 C3 0.0(3)
C7 C1 C2 C3 -171.90(18)
F1 C2 C3 C4 -178.15(19)
C1 C2 C3 C4 0.2(3)
C2 C3 C4 C5 -0.4(3)
C3 C4 C5 C6 0.3(4)
C2 C1 C6 F2 -179.11(18)
C7 C1 C6 F2 -7.1(3)
C2 C1 C6 C5 -0.1(3)
C7 C1 C6 C5 171.9(2)
C4 C5 C6 F2 178.9(2)
C4 C5 C6 C1 0.0(4)
C6 C1 C7 O1 -77.8(3)
C2 C1 C7 O1 93.7(2)
C6 C1 C7 N1 102.0(2)
C2 C1 C7 N1 -86.6(2)
C13 C8 C9 C10 -0.3(3)
N1 C8 C9 C10 -179.98(16)
C8 C9 C10 C11 0.0(3)
C9 C10 C11 O2 178.18(16)
C9 C10 C11 C12 0.0(3)
O2 C11 C12 C13 -177.66(16)
C10 C11 C12 C13 0.3(3)
C9 C8 C13 C12 0.6(3)
N1 C8 C13 C12 -179.67(16)
C11 C12 C13 C8 -0.6(3)
O2 C14 C15 C19 123.96(19)
O2 C14 C15 C16 -56.7(2)
C19 C15 C16 C17 -0.8(3)
C14 C15 C16 C17 179.80(17)
C15 C16 C17 C18 0.3(3)
C16 C17 C18 N2 0.6(3)
C16 C17 C18 Cl1 179.99(14)
C16 C15 C19 N2 0.7(3)
C14 C15 C19 N2 -179.97(17)
O1 C7 N1 C8 -1.5(3)
C1 C7 N1 C8 178.76(15)
C13 C8 N1 C7 -170.21(16)
C9 C8 N1 C7 9.5(3)
C17 C18 N2 C19 -0.7(3)
Cl1 C18 N2 C19 179.84(14)
C15 C19 N2 C18 0.1(3)
C10 C11 O2 C14 172.31(14)
C12 C11 O2 C14 -9.6(2)
C15 C14 O2 C11 -78.49(19)
